data_4310925
loop_
_publ_author_name
'Yi-Chian Chou'
'Shu-Fei Huang'
'Rajesh Koner'
'Gene-Hsiang Lee'
'Yu Wang'
'Sasankasekhar Mohanta'
'Ho-Hsiang Wei'

_publ_section_title
;
 Ferromagnetic Exchange in Two Dicopper(II) Complexes Using a
 \m-Alkoxo-\m-7-azaindolate Bridge
;
_journal_name_full 'Inorganic Chemistry'
_journal_page_first 2759
_journal_page_last 2761
_journal_paper_doi 10.1021/ic035322t
_journal_volume 43
_journal_year 2004
_chemical_formula_sum 'C25 H24 Cu2 N4 O4'
_chemical_formula_weight 571.56
_chemical_name_systematic
; 
 ? 
;
_space_group_IT_number 1
_symmetry_cell_setting triclinic
_symmetry_space_group_name_Hall 'P 1'
_symmetry_space_group_name_H-M 'P 1'
_atom_sites_solution_hydrogens geom
_atom_sites_solution_primary direct
_atom_sites_solution_secondary difmap
_audit_creation_method SHELXL-97
_cell_angle_alpha 86.839(1)
_cell_angle_beta 80.266(1)
_cell_angle_gamma 89.923(1)
_cell_formula_units_Z 2
_cell_length_a 8.4259(5)
_cell_length_b 10.5013(7)
_cell_length_c 13.0456(8)
_cell_measurement_reflns_used 3541
_cell_measurement_temperature 295(2)
_cell_measurement_theta_max 27.50
_cell_measurement_theta_min 1.59
_cell_volume 1135.93(12)
_computing_cell_refinement 'Bruker SAINT'
_computing_data_collection 'Bruker SMART'
_computing_data_reduction 'Bruker SAINT'
_computing_molecular_graphics 'Bruker SHELXTL'
_computing_publication_material 'Bruker SHELXTL'
_computing_structure_refinement 'SHELXL-97 (Sheldrick, 1997)'
_computing_structure_solution 'SHELXS-97 (Sheldrick, 1990)'
_diffrn_ambient_temperature 295(2)
_diffrn_measured_fraction_theta_full 0.996
_diffrn_measured_fraction_theta_max 0.996
_diffrn_measurement_device_type 'Bruker SMART CCD area detector'
_diffrn_measurement_method 'phi and omega scans'
_diffrn_radiation_monochromator graphite
_diffrn_radiation_source 'fine-focus sealed tube'
_diffrn_radiation_type MoK\a
_diffrn_radiation_wavelength 0.71073
_diffrn_reflns_av_R_equivalents 0.0378
_diffrn_reflns_av_sigmaI/netI 0.0714
_diffrn_reflns_limit_h_max 10
_diffrn_reflns_limit_h_min -10
_diffrn_reflns_limit_k_max 13
_diffrn_reflns_limit_k_min -13
_diffrn_reflns_limit_l_max 16
_diffrn_reflns_limit_l_min -16
_diffrn_reflns_number 10346
_diffrn_reflns_theta_full 27.50
_diffrn_reflns_theta_max 27.50
_diffrn_reflns_theta_min 1.59
_diffrn_standards_decay_% 0
_exptl_absorpt_coefficient_mu 1.914
_exptl_absorpt_correction_T_max 0.7456
_exptl_absorpt_correction_T_min 0.4050
_exptl_absorpt_correction_type multi-scan
_exptl_crystal_colour darkgreen
_exptl_crystal_density_diffrn 1.671
_exptl_crystal_density_meas ?
_exptl_crystal_density_method 'not measured'
_exptl_crystal_description plate
_exptl_crystal_F_000 584
_exptl_crystal_size_max 0.50
_exptl_crystal_size_mid 0.08
_exptl_crystal_size_min 0.03
_refine_diff_density_max 0.923
_refine_diff_density_min -1.224
_refine_diff_density_rms 0.198
_refine_ls_abs_structure_details 'Flack H D (1983), Acta Cryst. A39, 876-881'
_refine_ls_abs_structure_Flack 0.05(3)
_refine_ls_extinction_coef 0.0039(12)
_refine_ls_extinction_expression Fc^*^=kFc[1+0.001xFc^2^\l^3^/sin(2\q)]^-1/4^
_refine_ls_extinction_method SHELXL
_refine_ls_goodness_of_fit_ref 1.062
_refine_ls_hydrogen_treatment mixed
_refine_ls_matrix_type full
_refine_ls_number_parameters 616
_refine_ls_number_reflns 8158
_refine_ls_number_restraints 5
_refine_ls_restrained_S_all 1.062
_refine_ls_R_factor_all 0.1098
_refine_ls_R_factor_gt 0.0697
_refine_ls_shift/su_max 0.006
_refine_ls_shift/su_mean 0.000
_refine_ls_structure_factor_coef Fsqd
_refine_ls_weighting_details 'calc w=1/[\s^2^(Fo^2^)+(0.1047P)^2^+0.0000P] where P=(Fo^2^+2Fc^2^)/3'
_refine_ls_weighting_scheme calc
_refine_ls_wR_factor_gt 0.1560
_refine_ls_wR_factor_ref 0.1801
_reflns_number_gt 5666
_reflns_number_total 8158
_reflns_threshold_expression >2sigma(I)
_cod_data_source_file ic035322tsi20031115_013837_2.cif
_cod_data_source_block Complex2
_cod_depositor_comments
;
The following automatic conversions were performed:
'_symmetry_cell_setting' value 'Triclinic' changed to 'triclinic'
according to '/home/saulius/struct/CIF-dictionaries/cif_core.dic'
dictionary named 'cif_core.dic' version 2.4.1 from 2010-06-29.

Automatic conversion script
Id: cif_fix_enum 1527 2010-12-29 10:47:43Z saulius 

The following automatic conversions were performed:

'_exptl_crystal_density_meas' value 'not_measured' was changed to '?'
- the value is perceived as not measured.

Automatic conversion script
Id: cif_fix_values 3008 2015-01-20 13:52:24Z robertas 
;
_cod_database_code 4310925

loop_
_symmetry_equiv_pos_as_xyz
'x, y, z'

loop_
_atom_site_label
_atom_site_type_symbol
_atom_site_fract_x
_atom_site_fract_y
_atom_site_fract_z
_atom_site_U_iso_or_equiv
_atom_site_adp_type
_atom_site_occupancy
_atom_site_symmetry_multiplicity
_atom_site_calc_flag
_atom_site_refinement_flags
_atom_site_disorder_assembly
_atom_site_disorder_group
Cu1 Cu 0.57245(13) 0.96397(10) 0.91863(9) 0.0398(3) Uani 1 1 d . . .
Cu2 Cu 0.61329(12) 1.10304(9) 0.68348(9) 0.0374(3) Uani 1 1 d . . .
Cu3 Cu 1.13830(13) 0.93660(10) 0.65620(9) 0.0381(3) Uani 1 1 d . . .
Cu4 Cu 1.05958(12) 0.80037(9) 0.89228(8) 0.0350(3) Uani 1 1 d . . .
O1 O 0.6728(10) 0.9495(7) 1.0392(6) 0.056(2) Uani 1 1 d . . .
O2 O 0.5057(8) 0.9704(6) 0.7819(5) 0.0390(15) Uani 1 1 d . . .
O3 O 0.7072(9) 1.2254(6) 0.5790(6) 0.0459(17) Uani 1 1 d . . .
O4 O 1.3023(8) 0.9499(7) 0.5347(6) 0.0508(18) Uani 1 1 d . . .
O5 O 1.0013(7) 0.9317(6) 0.7925(5) 0.0367(14) Uani 1 1 d . . .
O6 O 1.1001(8) 0.6799(6) 0.9975(6) 0.0457(16) Uani 1 1 d . . .
N1 N 0.5538(10) 0.7831(8) 0.9090(7) 0.033(2) Uani 1 1 d . . .
N2 N 0.7256(11) 0.9622(7) 0.6159(7) 0.044(2) Uani 1 1 d . . .
N3 N 0.5296(11) 1.1446(8) 0.9387(8) 0.045(2) Uani 1 1 d . . .
N4 N 0.5026(9) 1.2377(7) 0.7699(6) 0.0347(17) Uani 1 1 d . . .
N5 N 1.1160(9) 1.1176(7) 0.6641(7) 0.0298(19) Uani 1 1 d . . .
N6 N 1.1378(10) 0.9416(7) 0.9567(6) 0.0392(18) Uani 1 1 d . . .
N7 N 1.1029(10) 0.7544(8) 0.6400(7) 0.041(2) Uani 1 1 d . . .
N8 N 0.9948(9) 0.6631(7) 0.8079(6) 0.0354(17) Uani 1 1 d . . .
C1 C 0.6942(13) 0.8425(11) 1.0957(8) 0.052(3) Uani 1 1 d . . .
C2 C 0.7629(16) 0.8509(14) 1.1849(10) 0.062(3) Uani 1 1 d . . .
H2A H 0.7926 0.9308 1.2030 0.074 Uiso 1 1 calc R . .
C3 C 0.7885(17) 0.7456(16) 1.2474(10) 0.077(4) Uani 1 1 d . . .
H3A H 0.8383 0.7537 1.3051 0.093 Uiso 1 1 calc R . .
C4 C 0.738(2) 0.6265(16) 1.2223(14) 0.080(5) Uani 1 1 d . . .
H4A H 0.7514 0.5549 1.2652 0.097 Uiso 1 1 calc R . .
C5 C 0.6727(19) 0.6139(13) 1.1394(11) 0.072(4) Uani 1 1 d . . .
H5A H 0.6413 0.5334 1.1238 0.087 Uiso 1 1 calc R . .
C6 C 0.6487(12) 0.7215(10) 1.0727(9) 0.049(3) Uani 1 1 d . . .
C7 C 0.5834(13) 0.6958(11) 0.9812(9) 0.051(3) Uani 1 1 d . . .
H7A H 0.5598 0.6113 0.9715 0.061 Uiso 1 1 calc R . .
C8 C 0.4881(12) 0.7438(9) 0.8229(9) 0.053(3) Uani 1 1 d . . .
H8A H 0.3727 0.7311 0.8423 0.063 Uiso 1 1 calc R . .
H8B H 0.5359 0.6641 0.7996 0.063 Uiso 1 1 calc R . .
C9 C 0.5252(12) 0.8500(9) 0.7349(9) 0.044(3) Uani 1 1 d . . .
H9A H 0.4501 0.8433 0.6856 0.053 Uiso 1 1 calc R . .
C10 C 0.6942(11) 0.8426(9) 0.6787(9) 0.042(2) Uani 1 1 d . . .
H10A H 0.7685 0.8329 0.7278 0.051 Uiso 1 1 calc R . .
H10B H 0.7064 0.7706 0.6345 0.051 Uiso 1 1 calc R . .
C11 C 0.8204(13) 0.9693(10) 0.5276(8) 0.046(2) Uani 1 1 d . . .
H11A H 0.8623 0.8927 0.5029 0.055 Uiso 1 1 calc R . .
C12 C 0.8685(13) 1.0807(9) 0.4635(9) 0.045(2) Uani 1 1 d . . .
C13 C 0.9734(16) 1.0713(14) 0.3707(10) 0.065(4) Uani 1 1 d . . .
H13A H 1.0101 0.9913 0.3507 0.078 Uiso 1 1 calc R . .
C14 C 1.0241(17) 1.1756(16) 0.3081(10) 0.075(4) Uani 1 1 d . . .
H14A H 1.0972 1.1681 0.2468 0.090 Uiso 1 1 calc R . .
C15 C 0.9649(19) 1.2938(15) 0.3373(11) 0.068(4) Uani 1 1 d . . .
H15A H 0.9984 1.3658 0.2944 0.082 Uiso 1 1 calc R . .
C16 C 0.8623(15) 1.3070(11) 0.4242(10) 0.058(3) Uani 1 1 d . . .
H16A H 0.8267 1.3886 0.4399 0.070 Uiso 1 1 calc R . .
C17 C 0.8045(12) 1.2071(10) 0.4934(8) 0.044(2) Uani 1 1 d . . .
C18 C 0.4734(14) 1.1837(10) 1.0381(9) 0.051(3) Uani 1 1 d . . .
H18A H 0.4905 1.1372 1.0980 0.062 Uiso 1 1 calc R . .
C19 C 0.3916(15) 1.2953(10) 1.0409(9) 0.055(3) Uani 1 1 d . . .
H19A H 0.3479 1.3384 1.0993 0.065 Uiso 1 1 calc R . .
C20 C 0.3876(13) 1.3319(9) 0.9336(10) 0.055(3) Uani 1 1 d . . .
C21 C 0.3234(13) 1.4272(10) 0.8796(10) 0.056(3) Uani 1 1 d . . .
H21A H 0.2619 1.4898 0.9150 0.067 Uiso 1 1 calc R . .
C22 C 0.3489(14) 1.4311(9) 0.7754(11) 0.049(3) Uani 1 1 d . . .
H22A H 0.3062 1.4976 0.7388 0.059 Uiso 1 1 calc R . .
C23 C 0.4374(12) 1.3380(9) 0.7214(9) 0.046(2) Uani 1 1 d . . .
H23A H 0.4533 1.3440 0.6490 0.055 Uiso 1 1 calc R . .
C24 C 0.4784(11) 1.2360(9) 0.8720(8) 0.040(2) Uani 1 1 d . . .
C25 C 1.3543(13) 1.0533(10) 0.4781(8) 0.049(3) Uani 1 1 d . . .
C26 C 1.4705(14) 1.0435(13) 0.3884(10) 0.059(3) Uani 1 1 d . . .
H26A H 1.5119 0.9641 0.3705 0.070 Uiso 1 1 calc R . .
C27 C 1.5242(16) 1.1512(15) 0.3263(10) 0.069(4) Uani 1 1 d . . .
H27A H 1.6013 1.1421 0.2671 0.082 Uiso 1 1 calc R . .
C28 C 1.4682(19) 1.2702(15) 0.3485(12) 0.072(4) Uani 1 1 d . . .
H28A H 1.5083 1.3407 0.3058 0.087 Uiso 1 1 calc R . .
C29 C 1.3536(16) 1.2848(12) 0.4334(10) 0.063(3) Uani 1 1 d . . .
H29A H 1.3133 1.3659 0.4464 0.076 Uiso 1 1 calc R . .
C30 C 1.2931(13) 1.1811(10) 0.5030(9) 0.049(3) Uani 1 1 d . . .
C31 C 1.1826(13) 1.2017(9) 0.5931(9) 0.044(3) Uani 1 1 d . . .
H31A H 1.1531 1.2860 0.6036 0.053 Uiso 1 1 calc R . .
C32 C 1.0013(12) 1.1560(9) 0.7535(9) 0.047(3) Uani 1 1 d . . .
H32A H 0.8948 1.1653 0.7353 0.057 Uiso 1 1 calc R . .
H32B H 1.0337 1.2369 0.7764 0.057 Uiso 1 1 calc R . .
C33 C 1.0003(13) 1.0535(9) 0.8379(8) 0.040(2) Uani 1 1 d . . .
H33A H 0.8994 1.0599 0.8872 0.048 Uiso 1 1 calc R . .
C34 C 1.1354(13) 1.0622(10) 0.8969(9) 0.046(3) Uani 1 1 d . . .
H34A H 1.2364 1.0762 0.8495 0.055 Uiso 1 1 calc R . .
H34B H 1.1188 1.1323 0.9429 0.055 Uiso 1 1 calc R . .
C35 C 1.1882(12) 0.9357(10) 1.0433(7) 0.041(2) Uani 1 1 d . . .
H35A H 1.2175 1.0127 1.0671 0.049 Uiso 1 1 calc R . .
C36 C 1.2049(12) 0.8239(10) 1.1082(7) 0.043(2) Uani 1 1 d . . .
C37 C 1.2697(14) 0.8345(13) 1.1997(9) 0.054(3) Uani 1 1 d . . .
H37A H 1.2978 0.9150 1.2175 0.065 Uiso 1 1 calc R . .
C38 C 1.2930(17) 0.7313(15) 1.2634(9) 0.069(4) Uani 1 1 d . . .
H38A H 1.3399 0.7404 1.3222 0.083 Uiso 1 1 calc R . .
C39 C 1.2457(17) 0.6144(15) 1.2385(11) 0.066(4) Uani 1 1 d . . .
H39A H 1.2574 0.5441 1.2831 0.080 Uiso 1 1 calc R . .
C40 C 1.1824(15) 0.5966(12) 1.1518(9) 0.059(3) Uani 1 1 d . . .
H40A H 1.1547 0.5147 1.1371 0.071 Uiso 1 1 calc R . .
C41 C 1.1579(11) 0.7016(10) 1.0830(7) 0.043(2) Uani 1 1 d . . .
C42 C 1.1003(13) 0.7177(10) 0.5394(8) 0.051(3) Uani 1 1 d . . .
H42A H 1.1499 0.7642 0.4798 0.061 Uiso 1 1 calc R . .
C43 C 1.0188(15) 0.6080(10) 0.5370(9) 0.053(3) Uani 1 1 d . . .
H43A H 1.0025 0.5663 0.4785 0.063 Uiso 1 1 calc R . .
C44 C 0.9619(13) 0.5691(10) 0.6452(9) 0.051(3) Uani 1 1 d . . .
C45 C 0.8688(15) 0.4741(10) 0.6982(10) 0.058(3) Uani 1 1 d . . .
H45A H 0.8257 0.4115 0.6630 0.070 Uiso 1 1 calc R . .
C46 C 0.8396(13) 0.4721(8) 0.8047(9) 0.045(3) Uani 1 1 d . . .
H46A H 0.7741 0.4086 0.8423 0.054 Uiso 1 1 calc R . .
C47 C 0.9071(11) 0.5644(8) 0.8570(9) 0.041(2) Uani 1 1 d . . .
H47A H 0.8906 0.5573 0.9294 0.049 Uiso 1 1 calc R . .
C48 C 1.0181(10) 0.6657(8) 0.7038(8) 0.039(2) Uani 1 1 d . . .
O7 O 0.8775(19) 1.1506(12) 1.0876(12) 0.132(5) Uiso 1 1 d D . .
H7 H 0.7904 1.1200 1.1156 0.198 Uiso 1 1 calc R . .
C49 C 0.859(2) 1.2888(13) 1.0630(14) 0.105(5) Uiso 1 1 d D . .
H49A H 0.7726 1.3216 1.1119 0.157 Uiso 1 1 calc R . .
H49B H 0.8351 1.3015 0.9938 0.157 Uiso 1 1 calc R . .
H49C H 0.9572 1.3328 1.0673 0.157 Uiso 1 1 calc R . .
O8 O 0.5335(18) 0.7486(11) 0.4827(10) 0.112(4) Uiso 1 1 d D . .
H8 H 0.5319 0.7888 0.5350 0.168 Uiso 1 1 calc R . .
C50 C 0.496(2) 0.6126(13) 0.5136(14) 0.103(5) Uiso 1 1 d D . .
H50A H 0.4472 0.5749 0.4611 0.154 Uiso 1 1 calc R . .
H50B H 0.4230 0.6065 0.5787 0.154 Uiso 1 1 calc R . .
H50C H 0.5936 0.5684 0.5210 0.154 Uiso 1 1 calc R . .

loop_
_atom_site_aniso_label
_atom_site_aniso_U_11
_atom_site_aniso_U_22
_atom_site_aniso_U_33
_atom_site_aniso_U_23
_atom_site_aniso_U_13
_atom_site_aniso_U_12
Cu1 0.0389(6) 0.0250(7) 0.0547(8) -0.0016(6) -0.0056(6) 0.0041(5)
Cu2 0.0368(6) 0.0244(6) 0.0524(8) -0.0046(6) -0.0106(6) 0.0063(5)
Cu3 0.0400(7) 0.0283(7) 0.0473(8) -0.0024(6) -0.0114(6) 0.0058(5)
Cu4 0.0363(6) 0.0252(6) 0.0444(7) -0.0042(5) -0.0090(5) 0.0026(4)
O1 0.065(5) 0.041(4) 0.065(5) 0.011(4) -0.025(4) -0.002(3)
O2 0.043(4) 0.024(3) 0.051(4) -0.003(3) -0.011(3) 0.008(3)
O3 0.057(4) 0.026(3) 0.054(4) 0.000(3) -0.010(4) 0.004(3)
O4 0.047(4) 0.040(4) 0.060(5) 0.010(3) 0.003(3) 0.009(3)
O5 0.037(3) 0.028(3) 0.047(4) -0.007(3) -0.010(3) 0.003(3)
O6 0.047(4) 0.035(4) 0.055(4) -0.003(3) -0.010(3) 0.004(3)
N1 0.030(4) 0.021(4) 0.047(5) -0.005(4) -0.004(4) 0.012(3)
N2 0.052(5) 0.021(4) 0.065(6) -0.016(4) -0.027(5) 0.017(3)
N3 0.045(5) 0.034(5) 0.056(6) -0.002(4) -0.013(4) 0.004(4)
N4 0.033(4) 0.021(4) 0.049(5) -0.007(3) -0.003(3) 0.003(3)
N5 0.026(4) 0.013(4) 0.050(5) 0.000(4) -0.006(4) 0.002(3)
N6 0.043(4) 0.025(4) 0.046(5) -0.011(3) 0.007(4) -0.005(3)
N7 0.046(5) 0.024(4) 0.051(5) -0.008(4) -0.004(4) 0.005(3)
N8 0.032(4) 0.028(4) 0.047(5) -0.005(3) -0.006(3) 0.006(3)
C1 0.041(6) 0.058(7) 0.052(7) 0.009(5) 0.005(5) 0.015(5)
C2 0.067(8) 0.068(9) 0.048(7) 0.003(6) -0.007(6) 0.019(6)
C3 0.069(9) 0.106(12) 0.052(8) 0.018(8) -0.003(7) 0.030(8)
C4 0.083(10) 0.060(10) 0.093(13) 0.013(9) -0.005(9) 0.025(8)
C5 0.088(10) 0.053(8) 0.067(9) 0.012(6) 0.004(8) 0.020(6)
C6 0.044(6) 0.037(6) 0.058(7) 0.015(5) 0.009(5) 0.013(4)
C7 0.044(6) 0.039(6) 0.064(7) -0.007(5) 0.012(6) 0.011(5)
C8 0.035(5) 0.029(5) 0.091(8) -0.008(5) -0.003(5) -0.004(4)
C9 0.040(5) 0.019(5) 0.072(7) -0.002(5) -0.007(5) -0.002(4)
C10 0.033(5) 0.037(5) 0.059(7) -0.009(5) -0.008(5) 0.005(4)
C11 0.049(6) 0.045(6) 0.047(6) -0.011(5) -0.013(5) 0.017(4)
C12 0.048(6) 0.037(5) 0.054(6) -0.009(5) -0.017(5) 0.006(4)
C13 0.062(8) 0.073(9) 0.058(8) -0.021(7) -0.001(6) 0.006(6)
C14 0.065(9) 0.106(12) 0.049(7) -0.007(8) 0.006(6) -0.010(8)
C15 0.089(10) 0.068(10) 0.047(7) 0.012(7) -0.015(7) -0.009(8)
C16 0.061(7) 0.047(7) 0.071(8) -0.002(6) -0.025(6) -0.005(5)
C17 0.044(6) 0.039(5) 0.051(6) -0.014(5) -0.012(5) 0.006(4)
C18 0.062(7) 0.037(6) 0.057(7) -0.008(5) -0.010(6) 0.006(5)
C19 0.072(8) 0.035(6) 0.059(7) -0.011(5) -0.016(6) 0.007(5)
C20 0.046(6) 0.030(5) 0.092(9) -0.014(5) -0.014(6) 0.000(4)
C21 0.049(6) 0.032(5) 0.088(9) -0.013(6) -0.011(6) 0.012(4)
C22 0.053(6) 0.026(6) 0.068(9) -0.002(5) -0.009(5) 0.011(4)
C23 0.045(6) 0.030(5) 0.064(7) -0.004(5) -0.013(5) 0.005(4)
C24 0.031(5) 0.030(5) 0.062(7) -0.010(4) -0.007(4) 0.001(4)
C25 0.050(6) 0.052(7) 0.049(6) 0.003(5) -0.019(5) 0.000(5)
C26 0.045(6) 0.065(8) 0.067(8) -0.001(6) -0.014(6) 0.005(5)
C27 0.058(8) 0.095(11) 0.049(7) 0.020(7) -0.006(6) -0.018(7)
C28 0.080(10) 0.059(9) 0.079(10) 0.020(8) -0.024(8) -0.024(8)
C29 0.068(8) 0.053(7) 0.068(8) 0.014(6) -0.014(7) -0.008(6)
C30 0.051(6) 0.045(6) 0.055(6) 0.010(5) -0.028(5) -0.001(5)
C31 0.051(6) 0.027(5) 0.060(7) -0.008(5) -0.026(6) 0.016(4)
C32 0.038(5) 0.027(5) 0.083(8) 0.006(5) -0.027(5) 0.004(4)
C33 0.046(6) 0.023(5) 0.053(6) -0.003(4) -0.013(5) -0.001(4)
C34 0.049(6) 0.036(6) 0.055(7) -0.002(5) -0.011(5) 0.005(4)
C35 0.042(5) 0.045(6) 0.039(5) -0.015(4) -0.010(4) 0.005(4)
C36 0.038(5) 0.053(6) 0.038(5) -0.005(5) -0.005(4) 0.007(4)
C37 0.050(7) 0.064(8) 0.048(7) -0.006(6) -0.007(5) 0.010(5)
C38 0.075(9) 0.098(11) 0.035(6) 0.003(7) -0.012(6) 0.025(8)
C39 0.071(8) 0.078(10) 0.045(7) 0.025(7) -0.004(6) 0.022(7)
C40 0.062(7) 0.055(7) 0.056(7) 0.008(6) 0.000(6) 0.011(5)
C41 0.034(5) 0.058(6) 0.035(5) -0.007(5) 0.002(4) 0.014(4)
C42 0.058(7) 0.043(6) 0.049(6) -0.006(5) -0.005(5) 0.014(5)
C43 0.069(7) 0.036(6) 0.056(7) -0.022(5) -0.011(6) 0.006(5)
C44 0.051(6) 0.037(6) 0.073(8) -0.014(5) -0.025(6) 0.013(4)
C45 0.065(7) 0.035(6) 0.084(9) -0.008(6) -0.036(7) 0.011(5)
C46 0.055(6) 0.012(5) 0.069(8) -0.003(5) -0.016(6) 0.008(4)
C47 0.035(5) 0.025(5) 0.063(6) -0.003(4) -0.010(5) 0.010(4)
C48 0.025(4) 0.031(5) 0.064(7) -0.011(4) -0.014(4) 0.012(3)

loop_
_atom_type_symbol
_atom_type_description
_atom_type_scat_dispersion_real
_atom_type_scat_dispersion_imag
_atom_type_scat_source
C C 0.0033 0.0016 'International Tables Vol C Tables 4.2.6.8 and 6.1.1.4'
H H 0.0000 0.0000 'International Tables Vol C Tables 4.2.6.8 and 6.1.1.4'
N N 0.0061 0.0033 'International Tables Vol C Tables 4.2.6.8 and 6.1.1.4'
O O 0.0106 0.0060 'International Tables Vol C Tables 4.2.6.8 and 6.1.1.4'
Cu Cu 0.3201 1.2651 'International Tables Vol C Tables 4.2.6.8 and 6.1.1.4'

loop_
_geom_angle_atom_site_label_1
_geom_angle_atom_site_label_2
_geom_angle_atom_site_label_3
_geom_angle
_geom_angle_site_symmetry_1
_geom_angle_site_symmetry_3
_geom_angle_publ_flag
O1 Cu1 N1 94.2(3) . . ?
O1 Cu1 N3 91.2(4) . . ?
N1 Cu1 N3 164.8(3) . . ?
O1 Cu1 O2 170.1(4) . . ?
N1 Cu1 O2 83.4(3) . . ?
N3 Cu1 O2 93.6(3) . . ?
O3 Cu2 N2 93.7(4) . . ?
O3 Cu2 O2 174.7(3) . . ?
N2 Cu2 O2 84.3(3) . . ?
O3 Cu2 N4 91.8(3) . . ?
N2 Cu2 N4 172.8(3) . . ?
O2 Cu2 N4 90.6(3) . . ?
N5 Cu3 O4 93.8(3) . . ?
N5 Cu3 O5 83.7(3) . . ?
O4 Cu3 O5 170.0(3) . . ?
N5 Cu3 N7 164.8(3) . . ?
O4 Cu3 N7 92.3(3) . . ?
O5 Cu3 N7 92.5(3) . . ?
O6 Cu4 N6 93.8(3) . . ?
O6 Cu4 O5 174.6(3) . . ?
N6 Cu4 O5 84.3(3) . . ?
O6 Cu4 N8 91.5(3) . . ?
N6 Cu4 N8 172.5(3) . . ?
O5 Cu4 N8 90.8(3) . . ?
C1 O1 Cu1 126.8(7) . . ?
C9 O2 Cu2 109.0(6) . . ?
C9 O2 Cu1 112.0(6) . . ?
Cu2 O2 Cu1 114.4(3) . . ?
C17 O3 Cu2 128.5(6) . . ?
C25 O4 Cu3 127.7(7) . . ?
C33 O5 Cu3 110.9(5) . . ?
C33 O5 Cu4 108.6(5) . . ?
Cu3 O5 Cu4 114.3(3) . . ?
C41 O6 Cu4 127.7(6) . . ?
C7 N1 C8 119.1(9) . . ?
C7 N1 Cu1 124.9(8) . . ?
C8 N1 Cu1 115.7(6) . . ?
C11 N2 C10 122.4(8) . . ?
C11 N2 Cu2 125.7(7) . . ?
C10 N2 Cu2 111.9(7) . . ?
C24 N3 C18 105.4(9) . . ?
C24 N3 Cu1 129.3(7) . . ?
C18 N3 Cu1 119.3(7) . . ?
C24 N4 C23 115.7(9) . . ?
C24 N4 Cu2 125.6(6) . . ?
C23 N4 Cu2 118.6(7) . . ?
C31 N5 C32 120.8(8) . . ?
C31 N5 Cu3 125.0(7) . . ?
C32 N5 Cu3 114.0(6) . . ?
C35 N6 C34 120.8(8) . . ?
C35 N6 Cu4 125.5(7) . . ?
C34 N6 Cu4 113.6(7) . . ?
C48 N7 C42 106.0(8) . . ?
C48 N7 Cu3 131.2(7) . . ?
C42 N7 Cu3 116.7(7) . . ?
C48 N8 C47 115.5(8) . . ?
C48 N8 Cu4 125.4(6) . . ?
C47 N8 Cu4 118.8(7) . . ?
O1 C1 C6 124.3(10) . . ?
O1 C1 C2 118.9(11) . . ?
C6 C1 C2 116.8(10) . . ?
C3 C2 C1 122.6(14) . . ?
C2 C3 C4 118.6(15) . . ?
C5 C4 C3 121.0(15) . . ?
C4 C5 C6 121.0(14) . . ?
C1 C6 C5 120.0(12) . . ?
C1 C6 C7 123.7(9) . . ?
C5 C6 C7 116.3(11) . . ?
N1 C7 C6 125.3(10) . . ?
N1 C8 C9 107.6(8) . . ?
O2 C9 C10 108.1(8) . . ?
O2 C9 C8 107.7(9) . . ?
C10 C9 C8 111.5(9) . . ?
N2 C10 C9 106.1(8) . . ?
N2 C11 C12 127.4(10) . . ?
C13 C12 C11 119.9(11) . . ?
C13 C12 C17 119.3(11) . . ?
C11 C12 C17 120.8(10) . . ?
C14 C13 C12 121.7(14) . . ?
C13 C14 C15 118.6(14) . . ?
C16 C15 C14 121.8(14) . . ?
C15 C16 C17 124.0(13) . . ?
O3 C17 C16 121.6(10) . . ?
O3 C17 C12 123.7(9) . . ?
C16 C17 C12 114.6(11) . . ?
C19 C18 N3 114.6(10) . . ?
C18 C19 C20 104.7(11) . . ?
C21 C20 C19 137.1(12) . . ?
C21 C20 C24 116.4(11) . . ?
C19 C20 C24 106.5(9) . . ?
C22 C21 C20 119.9(11) . . ?
C21 C22 C23 121.0(11) . . ?
N4 C23 C22 122.6(10) . . ?
N4 C24 N3 126.8(9) . . ?
N4 C24 C20 124.4(9) . . ?
N3 C24 C20 108.7(9) . . ?
O4 C25 C26 119.6(11) . . ?
O4 C25 C30 122.8(10) . . ?
C26 C25 C30 117.6(10) . . ?
C27 C26 C25 120.4(13) . . ?
C28 C27 C26 122.5(14) . . ?
C29 C28 C27 119.5(13) . . ?
C28 C29 C30 122.4(13) . . ?
C31 C30 C29 120.5(11) . . ?
C31 C30 C25 122.0(9) . . ?
C29 C30 C25 117.5(12) . . ?
N5 C31 C30 128.0(9) . . ?
N5 C32 C33 106.9(8) . . ?
O5 C33 C34 110.2(8) . . ?
O5 C33 C32 108.6(8) . . ?
C34 C33 C32 114.1(8) . . ?
N6 C34 C33 106.4(8) . . ?
N6 C35 C36 127.2(9) . . ?
C37 C36 C41 118.5(10) . . ?
C37 C36 C35 119.6(10) . . ?
C41 C36 C35 121.9(9) . . ?
C38 C37 C36 122.5(12) . . ?
C39 C38 C37 118.3(12) . . ?
C40 C39 C38 122.7(12) . . ?
C39 C40 C41 120.7(13) . . ?
O6 C41 C36 123.7(9) . . ?
O6 C41 C40 118.9(10) . . ?
C36 C41 C40 117.3(10) . . ?
C43 C42 N7 113.1(10) . . ?
C42 C43 C44 105.1(9) . . ?
C45 C44 C48 117.9(11) . . ?
C45 C44 C43 136.6(11) . . ?
C48 C44 C43 105.4(9) . . ?
C44 C45 C46 118.5(11) . . ?
C45 C46 C47 120.5(10) . . ?
N8 C47 C46 123.1(10) . . ?
N7 C48 N8 125.3(8) . . ?
N7 C48 C44 110.4(9) . . ?
N8 C48 C44 124.2(9) . . ?

loop_
_geom_bond_atom_site_label_1
_geom_bond_atom_site_label_2
_geom_bond_distance
_geom_bond_site_symmetry_2
_geom_bond_publ_flag
Cu1 O1 1.907(7) . ?
Cu1 N1 1.918(8) . ?
Cu1 N3 1.954(9) . ?
Cu1 O2 1.957(7) . ?
Cu2 O3 1.892(7) . ?
Cu2 N2 1.929(8) . ?
Cu2 O2 1.955(6) . ?
Cu2 N4 1.990(8) . ?
Cu3 N5 1.916(8) . ?
Cu3 O4 1.917(7) . ?
Cu3 O5 1.948(7) . ?
Cu3 N7 1.965(8) . ?
Cu4 O6 1.889(7) . ?
Cu4 N6 1.915(7) . ?
Cu4 O5 1.963(6) . ?
Cu4 N8 1.992(8) . ?
O1 C1 1.338(12) . ?
O2 C9 1.433(12) . ?
O3 C17 1.292(12) . ?
O4 C25 1.312(12) . ?
O5 C33 1.438(11) . ?
O6 C41 1.320(12) . ?
N1 C7 1.332(13) . ?
N1 C8 1.415(14) . ?
N2 C11 1.284(14) . ?
N2 C10 1.460(12) . ?
N3 C24 1.377(13) . ?
N3 C18 1.388(15) . ?
N4 C24 1.312(13) . ?
N4 C23 1.362(12) . ?
N5 C31 1.299(13) . ?
N5 C32 1.458(14) . ?
N6 C35 1.271(12) . ?
N6 C34 1.453(12) . ?
N7 C48 1.336(12) . ?
N7 C42 1.393(13) . ?
N8 C48 1.338(13) . ?
N8 C47 1.341(12) . ?
C1 C6 1.390(16) . ?
C1 C2 1.392(17) . ?
C2 C3 1.376(18) . ?
C3 C4 1.40(2) . ?
C4 C5 1.31(2) . ?
C5 C6 1.423(15) . ?
C6 C7 1.435(17) . ?
C8 C9 1.548(14) . ?
C9 C10 1.492(15) . ?
C11 C12 1.418(14) . ?
C12 C13 1.381(17) . ?
C12 C17 1.479(14) . ?
C13 C14 1.354(19) . ?
C14 C15 1.39(2) . ?
C15 C16 1.32(2) . ?
C16 C17 1.378(15) . ?
C18 C19 1.358(16) . ?
C19 C20 1.437(17) . ?
C20 C21 1.356(16) . ?
C20 C24 1.457(15) . ?
C21 C22 1.339(17) . ?
C22 C23 1.380(14) . ?
C25 C26 1.402(17) . ?
C25 C30 1.470(16) . ?
C26 C27 1.384(17) . ?
C27 C28 1.36(2) . ?
C28 C29 1.36(2) . ?
C29 C30 1.416(15) . ?
C30 C31 1.397(16) . ?
C32 C33 1.496(13) . ?
C33 C34 1.483(14) . ?
C35 C36 1.430(14) . ?
C36 C37 1.404(15) . ?
C36 C41 1.417(15) . ?
C37 C38 1.364(17) . ?
C38 C39 1.36(2) . ?
C39 C40 1.351(19) . ?
C40 C41 1.421(15) . ?
C42 C43 1.346(15) . ?
C43 C44 1.448(16) . ?
C44 C45 1.353(16) . ?
C44 C48 1.432(14) . ?
C45 C46 1.368(17) . ?
C46 C47 1.391(13) . ?
O7 C49 1.483(9) . ?
O8 C50 1.482(9) . ?
